data_1553405
loop_
_publ_author_name
'Pepe, Giulio'
'Cole, Jacqueline M.'
'Waddell, Paul G.'
'Perry, James I.'

_publ_section_title
;
 Rationalizing the suitability of rhodamines as chromophores in
 dye-sensitized solar cells: a systematic molecular design study
;
_journal_issue 4
_journal_name_full 'Molecular Systems Design &amp; Engineering'
_journal_page_first 416
_journal_paper_doi 10.1039/C6ME00076B
_journal_volume 1
_journal_year 2016
_chemical_formula_moiety 'C27 H29 N2 O3, Cl O4'
_chemical_formula_sum 'C27 H29 Cl N2 O7'
_chemical_formula_weight 528.97
_space_group_IT_number 2
_space_group_name_Hall '-P 1'
_space_group_name_H-M_alt 'P -1'
_symmetry_cell_setting triclinic
_symmetry_space_group_name_Hall '-P 1'
_symmetry_space_group_name_H-M 'P -1'
_atom_sites_solution_hydrogens geom
_atom_sites_solution_primary direct
_atom_sites_solution_secondary difmap
_audit_creation_date 2012-02-28T15:17:47-00:00
_audit_creation_method 'WinGX routine CIF_UPDATE'
_audit_update_record
;
2016-08-08 deposited with the CCDC.
2016-09-21 downloaded from the CCDC.
;
_cell_angle_alpha 98.007(6)
_cell_angle_beta 99.366(10)
_cell_angle_gamma 94.805(7)
_cell_formula_units_Z 2
_cell_length_a 9.494(5)
_cell_length_b 11.509(6)
_cell_length_c 11.755(6)
_cell_measurement_reflns_used 3238
_cell_measurement_temperature 120(2)
_cell_measurement_theta_max 32.9
_cell_measurement_theta_min 2.3
_cell_volume 1247.5(11)
_computing_cell_refinement
;
        CrystalClear-SM Expert 2.0 r4 (Rigaku, 2009)
;
_computing_data_collection
;
        CrystalClear-SM Expert 2.0 r4 (Rigaku, 2009)
;
_computing_data_reduction
;
        CrystalClear-SM Expert 2.0 r4 (Rigaku, 2009)
;
_computing_molecular_graphics 'Ortep-3 for Windows (Farrugia, 1997)'
_computing_publication_material 'WinGX publication routines (Farrugia, 1999)'
_computing_structure_refinement 'SHELXL-97 (Sheldrick, 2008)'
_diffrn_ambient_temperature 120(2)
_diffrn_detector_area_resol_mean 28.5714
_diffrn_measured_fraction_theta_full 0.988
_diffrn_measured_fraction_theta_max 0.988
_diffrn_measurement_device_type
;
        Rigaku Saturn724+ (2x2 bin mode)
;
_diffrn_measurement_method 'profile data from \w-scans'
_diffrn_radiation_monochromator graphite
_diffrn_radiation_type MoK\a
_diffrn_radiation_wavelength 0.71073
_diffrn_reflns_av_R_equivalents 0.0501
_diffrn_reflns_av_unetI/netI 0.0537
_diffrn_reflns_limit_h_max 12
_diffrn_reflns_limit_h_min -12
_diffrn_reflns_limit_k_max 14
_diffrn_reflns_limit_k_min -14
_diffrn_reflns_limit_l_max 15
_diffrn_reflns_limit_l_min -11
_diffrn_reflns_number 10399
_diffrn_reflns_theta_full 27.48
_diffrn_reflns_theta_max 27.48
_diffrn_reflns_theta_min 1.8
_diffrn_source 'Sealed Tube'
_exptl_absorpt_coefficient_mu 0.204
_exptl_absorpt_correction_T_max 0.984
_exptl_absorpt_correction_T_min 0.966
_exptl_absorpt_correction_type multi-scan
_exptl_absorpt_process_details 'Higashi, 1995'
_exptl_crystal_colour Red
_exptl_crystal_density_diffrn 1.408
_exptl_crystal_density_method 'not measured'
_exptl_crystal_description Prism
_exptl_crystal_F_000 556
_exptl_crystal_size_max 0.30
_exptl_crystal_size_mid 0.14
_exptl_crystal_size_min 0.08
_refine_diff_density_max 0.677
_refine_diff_density_min -0.508
_refine_diff_density_rms 0.086
_refine_ls_extinction_method none
_refine_ls_goodness_of_fit_ref 1.044
_refine_ls_hydrogen_treatment constr
_refine_ls_matrix_type full
_refine_ls_number_parameters 339
_refine_ls_number_reflns 5648
_refine_ls_number_restraints 0
_refine_ls_restrained_S_all 1.044
_refine_ls_R_factor_all 0.0781
_refine_ls_R_factor_gt 0.0661
_refine_ls_shift/su_max 0
_refine_ls_shift/su_mean 0
_refine_ls_structure_factor_coef Fsqd
_refine_ls_weighting_details 'calc w=1/[\s^2^(Fo^2^)+(0.1009P)^2^+0.9557P] where P=(Fo^2^+2Fc^2^)/3'
_refine_ls_weighting_scheme calc
_refine_ls_wR_factor_ref 0.1888
_reflns_number_gt 4730
_reflns_number_total 5648
_reflns_threshold_expression >2\s(I)
_cod_data_source_file c6me00076b2.cif
_cod_data_source_block shelx
_cod_depositor_comments
;
The following automatic conversions were performed:

data item '_exptl_absorpt_correction_type' value 'Multi-scan' was
changed to 'multi-scan' in accordance with the
/home/saulius/struct/COD-crude-data/automatic-downloads/DataCite-retrospective/RSC/depositions/lib/dictionaries/cif_core.dic
dictionary named 'cif_core.dic' version 2.4.2 last updated on
2011-04-26.

Automatic conversion script
Id: cif_fix_values 6909 2019-04-08 15:41:33Z antanas 
;
_cod_database_code 1553405

loop_
_symmetry_equiv_pos_as_xyz
'x, y, z'
'-x, -y, -z'

loop_
_atom_site_label
_atom_site_fract_x
_atom_site_fract_y
_atom_site_fract_z
_atom_site_U_iso_or_equiv
_atom_site_adp_type
_atom_site_calc_flag
_atom_site_refinement_flags
_atom_site_occupancy
_atom_site_type_symbol
C1 0.3979(2) 0.12524(19) -0.12111(19) 0.0228(4) Uani d . 1 C
C2 0.3645(2) 0.10048(19) -0.01020(19) 0.0227(4) Uani d . 1 C
C3 0.4242(2) 0.17618(19) 0.08942(18) 0.0219(4) Uani d . 1 C
H3 0.4041 0.1586 0.1603 0.026 Uiso calc R 1 H
C4 0.5160(2) 0.28111(19) 0.08953(18) 0.0210(4) Uani d . 1 C
C5 0.5407(2) 0.30339(18) -0.02177(18) 0.0211(4) Uani d . 1 C
C6 0.4878(2) 0.22796(19) -0.12386(18) 0.0228(4) Uani d . 1 C
H6 0.5113 0.2446 -0.1941 0.027 Uiso calc R 1 H
C7 0.2669(2) -0.00903(19) -0.0080(2) 0.0256(4) Uani d . 1 C
H7A 0.1775 -0.0086 -0.0595 0.038 Uiso calc R 1 H
H7B 0.2494 -0.0107 0.0699 0.038 Uiso calc R 1 H
H7C 0.3116 -0.0776 -0.0331 0.038 Uiso calc R 1 H
C8 0.3846(3) 0.0570(2) -0.3330(2) 0.0296(5) Uani d . 1 C
H8A 0.3861 0.1378 -0.3479 0.035 Uiso calc R 1 H
H8B 0.3143 0.0084 -0.3939 0.035 Uiso calc R 1 H
C9 0.5326(3) 0.0155(2) -0.3371(2) 0.0324(5) Uani d . 1 C
H9A 0.563 0.0312 -0.408 0.049 Uiso calc R 1 H
H9B 0.5276 -0.0678 -0.3346 0.049 Uiso calc R 1 H
H9C 0.6002 0.0569 -0.2714 0.049 Uiso calc R 1 H
C10 0.8389(2) 0.66153(19) 0.1360(2) 0.0278(5) Uani d . 1 C
C11 0.8236(2) 0.6466(2) 0.2541(2) 0.0297(5) Uani d . 1 C
C12 0.7408(2) 0.54941(19) 0.2710(2) 0.0266(5) Uani d . 1 C
H12 0.7323 0.5397 0.3469 0.032 Uiso calc R 1 H
C13 0.6669(2) 0.46223(19) 0.17668(19) 0.0234(4) Uani d . 1 C
C14 0.6856(2) 0.48181(18) 0.06314(19) 0.0220(4) Uani d . 1 C
C15 0.7689(2) 0.57697(19) 0.0417(2) 0.0258(5) Uani d . 1 C
H15 0.7788 0.5853 -0.0342 0.031 Uiso calc R 1 H
C16 0.9008(3) 0.7367(2) 0.3553(3) 0.0400(6) Uani d . 1 C
H16A 0.8702 0.8129 0.3465 0.06 Uiso calc R 1 H
H16B 1.0025 0.7397 0.357 0.06 Uiso calc R 1 H
H16C 0.8788 0.715 0.4269 0.06 Uiso calc R 1 H
C17 0.9516(3) 0.7780(2) 0.0046(3) 0.0366(6) Uani d . 1 C
H17A 0.9812 0.8615 0.0085 0.044 Uiso calc R 1 H
H17B 0.8646 0.7576 -0.0534 0.044 Uiso calc R 1 H
C18 1.0687(3) 0.7074(3) -0.0342(3) 0.0504(8) Uani d . 1 C
H18A 1.0849 0.7246 -0.1089 0.076 Uiso calc R 1 H
H18B 1.0392 0.6247 -0.0401 0.076 Uiso calc R 1 H
H18C 1.1558 0.7285 0.0219 0.076 Uiso calc R 1 H
C19 0.5819(2) 0.36072(18) 0.18929(19) 0.0219(4) Uani d . 1 C
C20 0.5823(2) 0.33033(19) 0.31028(19) 0.0250(4) Uani d . 1 C
C21 0.4769(3) 0.35269(19) 0.3791(2) 0.0280(5) Uani d . 1 C
C22 0.4959(3) 0.3237(2) 0.4927(2) 0.0367(6) Uani d . 1 C
H22 0.4267 0.3383 0.5389 0.044 Uiso calc R 1 H
C23 0.6164(3) 0.2736(2) 0.5358(2) 0.0392(6) Uani d . 1 C
H23 0.629 0.2565 0.6116 0.047 Uiso calc R 1 H
C24 0.7187(3) 0.2486(2) 0.4671(2) 0.0366(6) Uani d . 1 C
H24 0.7983 0.2126 0.4958 0.044 Uiso calc R 1 H
C25 0.7020(3) 0.2775(2) 0.3550(2) 0.0308(5) Uani d . 1 C
H25 0.7715 0.2614 0.3093 0.037 Uiso calc R 1 H
C26 0.3459(3) 0.4040(2) 0.3315(2) 0.0301(5) Uani d . 1 C
C27 0.1192(3) 0.4565(3) 0.3617(3) 0.0502(7) Uani d . 1 C
H27A 0.0634 0.4686 0.4227 0.075 Uiso calc R 1 H
H27B 0.0684 0.3967 0.3002 0.075 Uiso calc R 1 H
H27C 0.135 0.5289 0.3315 0.075 Uiso calc R 1 H
N1 0.3419(2) 0.05014(17) -0.21969(16) 0.0266(4) Uani d . 1 N
H1 0.2771 -0.0053 -0.2158 0.032 Uiso calc R 1 H
N2 0.9203(2) 0.75670(18) 0.1183(2) 0.0339(5) Uani d . 1 N
H2 0.9566 0.8087 0.1781 0.041 Uiso calc R 1 H
O1 0.62187(16) 0.40319(13) -0.03322(13) 0.0225(3) Uani d . 1 O
O2 0.3225(2) 0.43079(18) 0.23471(16) 0.0383(4) Uani d . 1 O
O3 0.2557(2) 0.41935(17) 0.40798(16) 0.0398(4) Uani d . 1 O
Cl1 0.08406(6) 0.07839(5) 0.30858(5) 0.02999(18) Uani d . 1 Cl
O4 0.1733(3) 0.1643(2) 0.2708(4) 0.0890(11) Uani d . 1 O
O5 0.1431(4) 0.0678(5) 0.4204(2) 0.139(2) Uani d . 1 O
O6 -0.0587(2) 0.1105(2) 0.3060(2) 0.0634(7) Uani d . 1 O
O7 0.0813(3) -0.0283(2) 0.2325(3) 0.0933(12) Uani d . 1 O

loop_
_atom_site_aniso_label
_atom_site_aniso_U_11
_atom_site_aniso_U_22
_atom_site_aniso_U_33
_atom_site_aniso_U_12
_atom_site_aniso_U_13
_atom_site_aniso_U_23
C1 0.0205(9) 0.0215(10) 0.0257(10) 0.0029(8) 0.0032(8) 0.0020(8)
C2 0.0170(9) 0.0211(10) 0.0297(11) 0.0003(7) 0.0056(8) 0.0024(8)
C3 0.0184(9) 0.0247(10) 0.0233(10) 0.0009(8) 0.0057(8) 0.0050(8)
C4 0.0175(9) 0.0222(10) 0.0229(10) 0.0008(7) 0.0043(7) 0.0023(8)
C5 0.0184(9) 0.0202(10) 0.0254(10) 0.0026(7) 0.0052(8) 0.0041(8)
C6 0.0232(10) 0.0230(10) 0.0226(10) 0.0020(8) 0.0056(8) 0.0034(8)
C7 0.0218(10) 0.0222(10) 0.0319(11) -0.0021(8) 0.0061(8) 0.0029(8)
C8 0.0338(12) 0.0285(11) 0.0240(10) 0.0015(9) 0.0021(9) 0.0003(9)
C9 0.0382(13) 0.0317(12) 0.0264(11) 0.0033(10) 0.0058(10) 0.0017(9)
C10 0.0188(10) 0.0196(10) 0.0440(13) 0.0020(8) 0.0026(9) 0.0053(9)
C11 0.0235(10) 0.0223(11) 0.0393(13) 0.0015(8) -0.0027(9) 0.0015(9)
C12 0.0248(10) 0.0223(10) 0.0304(11) 0.0008(8) 0.0013(9) 0.0019(9)
C13 0.0205(9) 0.0217(10) 0.0267(11) 0.0024(8) 0.0024(8) 0.0009(8)
C14 0.0168(9) 0.0199(10) 0.0284(11) 0.0027(7) 0.0027(8) 0.0024(8)
C15 0.0212(10) 0.0218(10) 0.0354(12) 0.0024(8) 0.0061(9) 0.0069(9)
C16 0.0381(14) 0.0245(12) 0.0484(15) -0.0051(10) -0.0097(12) 0.0000(11)
C17 0.0283(12) 0.0206(11) 0.0650(17) 0.0015(9) 0.0179(12) 0.0101(11)
C18 0.0318(13) 0.0300(13) 0.095(2) 0.0052(11) 0.0261(15) 0.0107(15)
C19 0.0188(9) 0.0211(10) 0.0259(10) 0.0026(8) 0.0046(8) 0.0027(8)
C20 0.0283(11) 0.0205(10) 0.0236(10) -0.0037(8) 0.0021(8) 0.0004(8)
C21 0.0374(12) 0.0203(10) 0.0259(11) -0.0014(9) 0.0092(9) 0.0003(8)
C22 0.0540(16) 0.0289(12) 0.0269(12) -0.0016(11) 0.0119(11) 0.0011(9)
C23 0.0593(17) 0.0311(13) 0.0234(11) -0.0029(12) 0.0006(11) 0.0035(9)
C24 0.0383(13) 0.0343(13) 0.0312(12) -0.0038(10) -0.0070(10) 0.0045(10)
C25 0.0288(11) 0.0306(12) 0.0299(11) -0.0021(9) -0.0002(9) 0.0037(9)
C26 0.0374(13) 0.0229(11) 0.0306(12) 0.0005(9) 0.0137(10) -0.0007(9)
C27 0.0425(15) 0.0539(18) 0.0616(19) 0.0149(13) 0.0271(14) 0.0078(15)
N1 0.0281(9) 0.0248(9) 0.0248(9) -0.0034(7) 0.0052(7) -0.0001(7)
N2 0.0252(10) 0.0210(9) 0.0542(13) -0.0014(8) 0.0057(9) 0.0051(9)
O1 0.0218(7) 0.0203(7) 0.0253(7) -0.0022(6) 0.0056(6) 0.0038(6)
O2 0.0373(10) 0.0470(11) 0.0351(9) 0.0124(8) 0.0135(8) 0.0091(8)
O3 0.0464(11) 0.0402(10) 0.0397(10) 0.0117(8) 0.0235(8) 0.0072(8)
Cl1 0.0282(3) 0.0284(3) 0.0303(3) -0.0026(2) 0.0059(2) -0.0032(2)
O4 0.0628(17) 0.0426(14) 0.173(3) -0.0061(12) 0.0564(19) 0.0216(17)
O5 0.115(3) 0.285(6) 0.0350(14) 0.113(4) 0.0133(16) 0.030(2)
O6 0.0297(10) 0.0689(16) 0.0871(18) 0.0063(10) 0.0092(11) -0.0023(13)
O7 0.0815(19) 0.0458(14) 0.144(3) -0.0308(13) 0.0676(19) -0.0499(16)

loop_
_atom_type_symbol
_atom_type_description
_atom_type_scat_dispersion_real
_atom_type_scat_dispersion_imag
_atom_type_scat_source
C C 0.0033 0.0016 'International Tables Vol C Tables 4.2.6.8 and 6.1.1.4'
H H 0 0 'International Tables Vol C Tables 4.2.6.8 and 6.1.1.4'
Cl Cl 0.1484 0.1585 'International Tables Vol C Tables 4.2.6.8 and 6.1.1.4'
N N 0.0061 0.0033 'International Tables Vol C Tables 4.2.6.8 and 6.1.1.4'
O O 0.0106 0.006 'International Tables Vol C Tables 4.2.6.8 and 6.1.1.4'

loop_
_geom_angle_atom_site_label_1
_geom_angle_atom_site_label_2
_geom_angle_atom_site_label_3
_geom_angle
N1 C1 C6 121.1(2)
N1 C1 C2 119.68(19)
C6 C1 C2 119.24(19)
C3 C2 C1 119.10(19)
C3 C2 C7 121.9(2)
C1 C2 C7 118.97(19)
C2 C3 C4 122.98(19)
C2 C3 H3 118.5
C4 C3 H3 118.5
C19 C4 C5 119.11(19)
C19 C4 C3 125.31(19)
C5 C4 C3 115.58(19)
O1 C5 C6 115.38(18)
O1 C5 C4 120.95(19)
C6 C5 C4 123.67(19)
C5 C6 C1 119.34(19)
C5 C6 H6 120.3
C1 C6 H6 120.3
C2 C7 H7A 109.5
C2 C7 H7B 109.5
H7A C7 H7B 109.5
C2 C7 H7C 109.5
H7A C7 H7C 109.5
H7B C7 H7C 109.5
N1 C8 C9 111.57(19)
N1 C8 H8A 109.3
C9 C8 H8A 109.3
N1 C8 H8B 109.3
C9 C8 H8B 109.3
H8A C8 H8B 108
C8 C9 H9A 109.5
C8 C9 H9B 109.5
H9A C9 H9B 109.5
C8 C9 H9C 109.5
H9A C9 H9C 109.5
H9B C9 H9C 109.5
N2 C10 C15 120.8(2)
N2 C10 C11 119.4(2)
C15 C10 C11 119.8(2)
C12 C11 C10 118.9(2)
C12 C11 C16 121.4(2)
C10 C11 C16 119.6(2)
C11 C12 C13 122.7(2)
C11 C12 H12 118.7
C13 C12 H12 118.7
C19 C13 C14 119.25(19)
C19 C13 C12 124.9(2)
C14 C13 C12 115.8(2)
O1 C14 C15 115.47(19)
O1 C14 C13 120.78(18)
C15 C14 C13 123.7(2)
C14 C15 C10 119.1(2)
C14 C15 H15 120.5
C10 C15 H15 120.5
C11 C16 H16A 109.5
C11 C16 H16B 109.5
H16A C16 H16B 109.5
C11 C16 H16C 109.5
H16A C16 H16C 109.5
H16B C16 H16C 109.5
N2 C17 C18 112.8(2)
N2 C17 H17A 109
C18 C17 H17A 109
N2 C17 H17B 109
C18 C17 H17B 109
H17A C17 H17B 107.8
C17 C18 H18A 109.5
C17 C18 H18B 109.5
H18A C18 H18B 109.5
C17 C18 H18C 109.5
H18A C18 H18C 109.5
H18B C18 H18C 109.5
C13 C19 C4 119.43(19)
C13 C19 C20 118.73(19)
C4 C19 C20 121.16(19)
C25 C20 C21 119.3(2)
C25 C20 C19 114.7(2)
C21 C20 C19 126.0(2)
C20 C21 C22 119.2(2)
C20 C21 C26 120.2(2)
C22 C21 C26 120.6(2)
C23 C22 C21 120.4(2)
C23 C22 H22 119.8
C21 C22 H22 119.8
C22 C23 C24 120.5(2)
C22 C23 H23 119.7
C24 C23 H23 119.7
C23 C24 C25 119.7(3)
C23 C24 H24 120.1
C25 C24 H24 120.1
C24 C25 C20 120.8(2)
C24 C25 H25 119.6
C20 C25 H25 119.6
O2 C26 O3 123.2(2)
O2 C26 C21 124.0(2)
O3 C26 C21 112.8(2)
O3 C27 H27A 109.5
O3 C27 H27B 109.5
H27A C27 H27B 109.5
O3 C27 H27C 109.5
H27A C27 H27C 109.5
H27B C27 H27C 109.5
C1 N1 C8 124.12(19)
C1 N1 H1 117.9
C8 N1 H1 117.9
C10 N2 C17 124.7(2)
C10 N2 H2 117.6
C17 N2 H2 117.6
C5 O1 C14 120.42(17)
C26 O3 C27 115.0(2)
O5 Cl1 O7 110.8(3)
O5 Cl1 O4 108.0(3)
O7 Cl1 O4 106.95(19)
O5 Cl1 O6 109.44(19)
O7 Cl1 O6 109.89(17)
O4 Cl1 O6 111.75(17)

loop_
_geom_bond_atom_site_label_1
_geom_bond_atom_site_label_2
_geom_bond_distance
C1 N1 1.348(3)
C1 C6 1.406(3)
C1 C2 1.451(3)
C2 C3 1.367(3)
C2 C7 1.506(3)
C3 C4 1.428(3)
C3 H3 0.93
C4 C19 1.404(3)
C4 C5 1.420(3)
C5 O1 1.364(2)
C5 C6 1.373(3)
C6 H6 0.93
C7 H7A 0.96
C7 H7B 0.96
C7 H7C 0.96
C8 N1 1.464(3)
C8 C9 1.528(3)
C8 H8A 0.97
C8 H8B 0.97
C9 H9A 0.96
C9 H9B 0.96
C9 H9C 0.96
C10 N2 1.347(3)
C10 C15 1.403(3)
C10 C11 1.450(4)
C11 C12 1.370(3)
C11 C16 1.508(3)
C12 C13 1.431(3)
C12 H12 0.93
C13 C19 1.402(3)
C13 C14 1.421(3)
C14 O1 1.367(3)
C14 C15 1.373(3)
C15 H15 0.93
C16 H16A 0.96
C16 H16B 0.96
C16 H16C 0.96
C17 N2 1.464(4)
C17 C18 1.522(4)
C17 H17A 0.97
C17 H17B 0.97
C18 H18A 0.96
C18 H18B 0.96
C18 H18C 0.96
C19 C20 1.511(3)
C20 C25 1.396(3)
C20 C21 1.404(3)
C21 C22 1.408(3)
C21 C26 1.482(4)
C22 C23 1.378(4)
C22 H22 0.93
C23 C24 1.384(4)
C23 H23 0.93
C24 C25 1.391(3)
C24 H24 0.93
C25 H25 0.93
C26 O2 1.211(3)
C26 O3 1.343(3)
C27 O3 1.445(4)
C27 H27A 0.96
C27 H27B 0.96
C27 H27C 0.96
N1 H1 0.86
N2 H2 0.86
Cl1 O5 1.369(3)
Cl1 O7 1.411(2)
Cl1 O4 1.413(3)
Cl1 O6 1.431(2)

loop_
_geom_torsion_atom_site_label_1
_geom_torsion_atom_site_label_2
_geom_torsion_atom_site_label_3
_geom_torsion_atom_site_label_4
_geom_torsion
N1 C1 C2 C3 178.77(19)
C6 C1 C2 C3 -1.6(3)
N1 C1 C2 C7 -0.3(3)
C6 C1 C2 C7 179.37(19)
C1 C2 C3 C4 1.6(3)
C7 C2 C3 C4 -179.41(19)
C2 C3 C4 C19 -178.8(2)
C2 C3 C4 C5 0.8(3)
C19 C4 C5 O1 -3.0(3)
C3 C4 C5 O1 177.40(18)
C19 C4 C5 C6 176.3(2)
C3 C4 C5 C6 -3.3(3)
O1 C5 C6 C1 -177.31(18)
C4 C5 C6 C1 3.4(3)
N1 C1 C6 C5 178.83(19)
C2 C1 C6 C5 -0.8(3)
N2 C10 C11 C12 -179.8(2)
C15 C10 C11 C12 0.1(3)
N2 C10 C11 C16 -0.9(3)
C15 C10 C11 C16 179.1(2)
C10 C11 C12 C13 -0.8(3)
C16 C11 C12 C13 -179.7(2)
C11 C12 C13 C19 179.4(2)
C11 C12 C13 C14 0.6(3)
C19 C13 C14 O1 0.1(3)
C12 C13 C14 O1 178.94(18)
C19 C13 C14 C15 -178.6(2)
C12 C13 C14 C15 0.3(3)
O1 C14 C15 C10 -179.65(18)
C13 C14 C15 C10 -0.9(3)
N2 C10 C15 C14 -179.3(2)
C11 C10 C15 C14 0.7(3)
C14 C13 C19 C4 -0.6(3)
C12 C13 C19 C4 -179.4(2)
C14 C13 C19 C20 170.03(19)
C12 C13 C19 C20 -8.7(3)
C5 C4 C19 C13 2.0(3)
C3 C4 C19 C13 -178.39(19)
C5 C4 C19 C20 -168.41(19)
C3 C4 C19 C20 11.2(3)
C13 C19 C20 C25 -78.5(3)
C4 C19 C20 C25 92.0(2)
C13 C19 C20 C21 100.2(3)
C4 C19 C20 C21 -89.3(3)
C25 C20 C21 C22 1.4(3)
C19 C20 C21 C22 -177.2(2)
C25 C20 C21 C26 -177.4(2)
C19 C20 C21 C26 4.0(3)
C20 C21 C22 C23 -0.2(4)
C26 C21 C22 C23 178.6(2)
C21 C22 C23 C24 -1.5(4)
C22 C23 C24 C25 2.0(4)
C23 C24 C25 C20 -0.7(4)
C21 C20 C25 C24 -1.0(3)
C19 C20 C25 C24 177.8(2)
C20 C21 C26 O2 -1.1(4)
C22 C21 C26 O2 -179.8(2)
C20 C21 C26 O3 179.7(2)
C22 C21 C26 O3 0.9(3)
C6 C1 N1 C8 9.7(3)
C2 C1 N1 C8 -170.7(2)
C9 C8 N1 C1 73.7(3)
C15 C10 N2 C17 -4.0(3)
C11 C10 N2 C17 175.9(2)
C18 C17 N2 C10 -79.0(3)
C6 C5 O1 C14 -176.87(17)
C4 C5 O1 C14 2.5(3)
C15 C14 O1 C5 177.79(18)
C13 C14 O1 C5 -1.0(3)
O2 C26 O3 C27 7.5(4)
C21 C26 O3 C27 -173.3(2)
